data_4035736
loop_
_publ_author_name
'Bhilare, Shatrughn'
'Murthy Bandaru, Siva Sankar'
'Shah, Jagrut'
'Chrysochos, Nicolas'
'Schulzke, Carola'
'Sanghvi, Yogesh S.'
'Kapdi, Anant R.'

_publ_section_title
;
 Pd/PTABS: Low Temperature Etherification of Chloroheteroarenes.
;
_journal_issue 21
_journal_name_full 'The Journal of organic chemistry'
_journal_page_first 13088
_journal_page_last 13102
_journal_paper_doi 10.1021/acs.joc.8b01840
_journal_volume 83
_journal_year 2018
_chemical_formula_moiety 'C15 H12 N2 O2'
_chemical_formula_sum 'C15 H12 N2 O2'
_chemical_formula_weight 252.27
_space_group_crystal_system monoclinic
_space_group_IT_number 14
_space_group_name_Hall '-P 2ybc'
_space_group_name_H-M_alt 'P 1 21/c 1'
_atom_sites_solution_hydrogens geom
_audit_creation_method SHELXL-2016/6
_cell_angle_alpha 90
_cell_angle_beta 90.116(6)
_cell_angle_gamma 90
_cell_formula_units_Z 4
_cell_length_a 5.3010(4)
_cell_length_b 9.2387(5)
_cell_length_c 24.657(2)
_cell_measurement_reflns_used 13138
_cell_measurement_temperature 170(2)
_cell_measurement_theta_max 58.9
_cell_measurement_theta_min 6.6
_cell_volume 1207.56(15)
_computing_cell_refinement 'X-Area by STOE & Cie GmbH 2010'
_computing_data_collection 'X-Area by STOE & Cie GmbH 2010'
_computing_data_reduction 'X-Area by STOE & Cie GmbH 2010'
_computing_molecular_graphics 'XP Version 5.1 by Bruker AXS 1998'
_computing_publication_material 'CIFTAB (Sheldrick, 2016)'
_computing_structure_refinement 'SHELXL-2016 (Sheldrick, 2016)'
_computing_structure_solution 'SHELXT-2016 (Sheldrick, 2016)'
_diffrn_ambient_temperature 170(2)
_diffrn_detector_area_resol_mean 6.67
_diffrn_measured_fraction_theta_full 0.999
_diffrn_measured_fraction_theta_max 0.993
_diffrn_measurement_device_type 'STOE IPDS2T'
_diffrn_measurement_method \w
_diffrn_radiation_type MoK\a
_diffrn_radiation_wavelength 0.71073
_diffrn_reflns_av_R_equivalents 0.0475
_diffrn_reflns_av_unetI/netI 0.0323
_diffrn_reflns_Laue_measured_fraction_full 0.999
_diffrn_reflns_Laue_measured_fraction_max 0.993
_diffrn_reflns_limit_h_max 7
_diffrn_reflns_limit_h_min -6
_diffrn_reflns_limit_k_max 12
_diffrn_reflns_limit_k_min -12
_diffrn_reflns_limit_l_max 34
_diffrn_reflns_limit_l_min -33
_diffrn_reflns_number 12712
_diffrn_reflns_point_group_measured_fraction_full 0.999
_diffrn_reflns_point_group_measured_fraction_max 0.993
_diffrn_reflns_theta_full 25.242
_diffrn_reflns_theta_max 29.447
_diffrn_reflns_theta_min 3.305
_diffrn_source 'fine-focus sealed tube'
_exptl_absorpt_coefficient_mu 0.094
_exptl_absorpt_correction_T_max 0.9907
_exptl_absorpt_correction_T_min 0.8688
_exptl_absorpt_correction_type numerical
_exptl_absorpt_process_details 'face indexed'
_exptl_crystal_colour yellow
_exptl_crystal_density_diffrn 1.388
_exptl_crystal_description platelet
_exptl_crystal_F_000 528
_exptl_crystal_size_max 0.444
_exptl_crystal_size_mid 0.413
_exptl_crystal_size_min 0.197
_refine_diff_density_max 0.262
_refine_diff_density_min -0.242
_refine_diff_density_rms 0.052
_refine_ls_extinction_method none
_refine_ls_goodness_of_fit_ref 1.033
_refine_ls_hydrogen_treatment constr
_refine_ls_matrix_type full
_refine_ls_number_parameters 173
_refine_ls_number_reflns 3336
_refine_ls_number_restraints 0
_refine_ls_restrained_S_all 1.033
_refine_ls_R_factor_all 0.0603
_refine_ls_R_factor_gt 0.0420
_refine_ls_shift/su_max 0.001
_refine_ls_shift/su_mean 0.000
_refine_ls_structure_factor_coef Fsqd
_refine_ls_weighting_details 'w=1/[\s^2^(Fo^2^)+(0.0684P)^2^+0.2101P] where P=(Fo^2^+2Fc^2^)/3'
_refine_ls_weighting_scheme calc
_refine_ls_wR_factor_gt 0.1100
_refine_ls_wR_factor_ref 0.1258
_reflns_Friedel_coverage 0.000
_reflns_number_gt 2489
_reflns_number_total 3336
_reflns_threshold_expression 'I > 2\s(I)'
_cod_data_source_file jo8b01840_si_002.cif
_cod_data_source_block 3k
_cod_original_cell_volume 1207.57(15)
_cod_original_sg_symbol_H-M 'P 21/c'
_cod_database_code 4035736
_shelx_shelxl_version_number 2016/6
_shelx_space_group_comment
;
The symmetry employed for this shelxl refinement is uniquely defined
by the following loop, which should always be used as a source of
symmetry information in preference to the above space-group names.
They are only intended as comments.
;
_shelx_estimated_absorpt_t_min 0.959
_shelx_estimated_absorpt_t_max 0.982
_exptl_absorpt_special_details
;
programs X-Red32 and X-Shape by STOE & Cie GmbH 2010
;

loop_
_space_group_symop_operation_xyz
'x, y, z'
'-x, y+1/2, -z+1/2'
'-x, -y, -z'
'x, -y-1/2, z-1/2'

loop_
_atom_site_label
_atom_site_type_symbol
_atom_site_fract_x
_atom_site_fract_y
_atom_site_fract_z
_atom_site_U_iso_or_equiv
_atom_site_adp_type
_atom_site_occupancy
_atom_site_site_symmetry_order
_atom_site_calc_flag
_atom_site_refinement_flags_posn
_atom_site_refinement_flags_adp
O1 O 0.18189(17) 0.42046(10) 0.57155(4) 0.0313(2) Uani 1 1 d . .
O2 O 0.26745(18) 0.04036(10) 0.74330(4) 0.0312(2) Uani 1 1 d . .
N1 N 0.4169(2) 0.74994(12) 0.51739(4) 0.0307(2) Uani 1 1 d . .
N2 N 0.5034(2) 0.56249(11) 0.60619(4) 0.0268(2) Uani 1 1 d . .
C1 C 0.2859(3) 0.63296(15) 0.52496(5) 0.0307(3) Uani 1 1 d . .
H1 H 0.155522 0.609306 0.499991 0.037 Uiso 1 1 calc R U
C2 C 0.6024(2) 0.77935(13) 0.55466(5) 0.0268(3) Uani 1 1 d . .
C3 C 0.7517(3) 0.90395(14) 0.54849(5) 0.0319(3) Uani 1 1 d . .
H3 H 0.724319 0.966890 0.518582 0.038 Uiso 1 1 calc R U
C4 C 0.9363(3) 0.93454(15) 0.58557(6) 0.0347(3) Uani 1 1 d . .
H4 H 1.037839 1.018460 0.581227 0.042 Uiso 1 1 calc R U
C5 C 0.9762(3) 0.84250(15) 0.62997(6) 0.0352(3) Uani 1 1 d . .
H5 H 1.104701 0.865021 0.655534 0.042 Uiso 1 1 calc R U
C6 C 0.8330(3) 0.72061(14) 0.63707(5) 0.0318(3) Uani 1 1 d . .
H6 H 0.861572 0.659511 0.667454 0.038 Uiso 1 1 calc R U
C7 C 0.6434(2) 0.68619(13) 0.59923(5) 0.0257(2) Uani 1 1 d . .
C8 C 0.3326(2) 0.53886(13) 0.56986(5) 0.0262(3) Uani 1 1 d . .
C9 C 0.2149(2) 0.32407(13) 0.61517(5) 0.0266(3) Uani 1 1 d . .
C10 C 0.0379(2) 0.32587(14) 0.65604(5) 0.0302(3) Uani 1 1 d . .
H10 H -0.098317 0.392674 0.655065 0.036 Uiso 1 1 calc R U
C11 C 0.0616(2) 0.22881(14) 0.69854(5) 0.0293(3) Uani 1 1 d . .
H11 H -0.058544 0.229130 0.727067 0.035 Uiso 1 1 calc R U
C12 C 0.2599(2) 0.13127(13) 0.69959(5) 0.0250(2) Uani 1 1 d . .
C13 C 0.4339(2) 0.12885(14) 0.65776(5) 0.0269(3) Uani 1 1 d . .
H13 H 0.568456 0.060926 0.658190 0.032 Uiso 1 1 calc R U
C14 C 0.4103(2) 0.22647(14) 0.61514(5) 0.0279(3) Uani 1 1 d . .
H14 H 0.528487 0.225686 0.586227 0.033 Uiso 1 1 calc R U
C15 C 0.4878(3) -0.04542(16) 0.75059(6) 0.0365(3) Uani 1 1 d . .
H15A H 0.498361 -0.117335 0.721466 0.055 Uiso 1 1 calc R U
H15B H 0.479479 -0.094939 0.785688 0.055 Uiso 1 1 calc R U
H15C H 0.637273 0.016923 0.749634 0.055 Uiso 1 1 calc R U

loop_
_atom_site_aniso_label
_atom_site_aniso_U_11
_atom_site_aniso_U_22
_atom_site_aniso_U_33
_atom_site_aniso_U_23
_atom_site_aniso_U_13
_atom_site_aniso_U_12
O1 0.0323(5) 0.0286(5) 0.0330(5) 0.0090(3) -0.0117(4) -0.0083(4)
O2 0.0320(5) 0.0311(5) 0.0306(4) 0.0076(4) 0.0016(4) 0.0040(4)
N1 0.0331(6) 0.0297(6) 0.0293(5) 0.0062(4) -0.0037(4) -0.0012(4)
N2 0.0295(5) 0.0231(5) 0.0276(5) 0.0031(4) -0.0048(4) -0.0023(4)
C1 0.0318(6) 0.0313(6) 0.0290(6) 0.0056(5) -0.0072(5) -0.0029(5)
C2 0.0281(6) 0.0246(6) 0.0276(6) 0.0021(4) 0.0009(4) 0.0003(5)
C3 0.0341(7) 0.0271(6) 0.0344(6) 0.0054(5) 0.0031(5) -0.0020(5)
C4 0.0348(7) 0.0255(6) 0.0438(7) 0.0000(5) 0.0018(6) -0.0066(5)
C5 0.0360(7) 0.0289(6) 0.0406(7) -0.0033(5) -0.0067(5) -0.0062(5)
C6 0.0369(7) 0.0266(6) 0.0317(6) 0.0011(5) -0.0076(5) -0.0034(5)
C7 0.0274(6) 0.0224(5) 0.0272(5) 0.0007(4) -0.0012(4) -0.0005(4)
C8 0.0270(6) 0.0240(6) 0.0275(5) 0.0023(4) -0.0034(4) -0.0019(4)
C9 0.0270(6) 0.0243(6) 0.0286(6) 0.0038(4) -0.0079(4) -0.0066(5)
C10 0.0262(6) 0.0248(6) 0.0396(7) 0.0033(5) -0.0039(5) 0.0000(5)
C11 0.0251(6) 0.0287(6) 0.0340(6) 0.0024(5) 0.0018(5) -0.0009(5)
C12 0.0265(6) 0.0219(5) 0.0266(5) 0.0003(4) -0.0038(4) -0.0031(4)
C13 0.0264(6) 0.0254(6) 0.0288(5) 0.0003(4) -0.0019(4) 0.0010(5)
C14 0.0271(6) 0.0297(6) 0.0268(5) 0.0009(5) -0.0009(4) -0.0044(5)
C15 0.0346(7) 0.0367(7) 0.0381(7) 0.0114(5) -0.0013(5) 0.0070(6)

loop_
_atom_type_symbol
_atom_type_description
_atom_type_scat_dispersion_real
_atom_type_scat_dispersion_imag
_atom_type_scat_source
C C 0.0033 0.0016 'International Tables Vol C Tables 4.2.6.8 and 6.1.1.4'
H H 0.0000 0.0000 'International Tables Vol C Tables 4.2.6.8 and 6.1.1.4'
N N 0.0061 0.0033 'International Tables Vol C Tables 4.2.6.8 and 6.1.1.4'
O O 0.0106 0.0060 'International Tables Vol C Tables 4.2.6.8 and 6.1.1.4'

loop_
_geom_angle_atom_site_label_1
_geom_angle_atom_site_label_2
_geom_angle_atom_site_label_3
_geom_angle
C8 O1 C9 117.52(9)
C12 O2 C15 117.68(10)
C1 N1 C2 116.84(11)
C8 N2 C7 115.62(10)
N1 C1 C8 121.74(11)
N1 C1 H1 119.1
C8 C1 H1 119.1
N1 C2 C3 119.52(11)
N1 C2 C7 120.63(11)
C3 C2 C7 119.85(12)
C4 C3 C2 119.95(12)
C4 C3 H3 120.0
C2 C3 H3 120.0
C3 C4 C5 120.23(12)
C3 C4 H4 119.9
C5 C4 H4 119.9
C6 C5 C4 121.03(12)
C6 C5 H5 119.5
C4 C5 H5 119.5
C5 C6 C7 119.79(12)
C5 C6 H6 120.1
C7 C6 H6 120.1
N2 C7 C6 119.39(11)
N2 C7 C2 121.47(11)
C6 C7 C2 119.14(12)
N2 C8 O1 121.86(11)
N2 C8 C1 123.71(12)
O1 C8 C1 114.43(10)
C14 C9 C10 121.52(11)
C14 C9 O1 120.51(11)
C10 C9 O1 117.87(11)
C9 C10 C11 118.97(12)
C9 C10 H10 120.5
C11 C10 H10 120.5
C12 C11 C10 120.23(12)
C12 C11 H11 119.9
C10 C11 H11 119.9
O2 C12 C11 115.83(11)
O2 C12 C13 123.97(11)
C11 C12 C13 120.20(11)
C12 C13 C14 119.56(11)
C12 C13 H13 120.2
C14 C13 H13 120.2
C9 C14 C13 119.49(12)
C9 C14 H14 120.3
C13 C14 H14 120.3
O2 C15 H15A 109.5
O2 C15 H15B 109.5
H15A C15 H15B 109.5
O2 C15 H15C 109.5
H15A C15 H15C 109.5
H15B C15 H15C 109.5

loop_
_geom_bond_atom_site_label_1
_geom_bond_atom_site_label_2
_geom_bond_distance
O1 C8 1.3552(15)
O1 C9 1.4070(14)
O2 C12 1.3669(14)
O2 C15 1.4225(16)
N1 C1 1.2983(17)
N1 C2 1.3720(16)
N2 C8 1.2911(15)
N2 C7 1.3734(16)
C1 C8 1.4289(16)
C1 H1 0.9500
C2 C3 1.4052(18)
C2 C7 1.4124(16)
C3 C4 1.3675(19)
C3 H3 0.9500
C4 C5 1.4020(19)
C4 H4 0.9500
C5 C6 1.3697(19)
C5 H5 0.9500
C6 C7 1.4063(17)
C6 H6 0.9500
C9 C14 1.3736(18)
C9 C10 1.3784(19)
C10 C11 1.3848(17)
C10 H10 0.9500
C11 C12 1.3848(18)
C11 H11 0.9500
C12 C13 1.3853(17)
C13 C14 1.3903(17)
C13 H13 0.9500
C14 H14 0.9500
C15 H15A 0.9800
C15 H15B 0.9800
C15 H15C 0.9800

loop_
_geom_hbond_atom_site_label_D
_geom_hbond_atom_site_label_H
_geom_hbond_atom_site_label_A
_geom_hbond_distance_DH
_geom_hbond_distance_HA
_geom_hbond_distance_DA
_geom_hbond_angle_DHA
_geom_hbond_site_symmetry_A
C1 H1 O1 0.95 2.52 3.4685(15) 172.4 3_566
C6 H6 O2 0.95 2.56 3.4299(17) 153.2 2_656
C14 H14 N1 0.95 2.58 3.4025(17) 144.8 3_666
